data_7116823
loop_
_publ_author_name
'Yi Li'
'Marcel Hartmann'
'Constantin Gabriel Daniliuc'
'Armido Studer'

_publ_section_title
;
 Radical aminooxygenation of alkenes with N-fluoro-benzenesulfonimide
 (NFSI) and TEMPONa
;
_journal_name_full Chem.Commun.
_journal_page_first 5706
_journal_paper_doi 10.1039/C5cc00591D
_journal_volume 51
_journal_year 2015
_chemical_formula_sum 'C30 H38 N2 O5 S2'
_chemical_formula_weight 570.74
_space_group_crystal_system monoclinic
_space_group_IT_number 4
_space_group_name_Hall 'P 2yb'
_space_group_name_H-M_alt 'P 1 21 1'
_symmetry_space_group_name_Hall 'P 2yb'
_symmetry_space_group_name_H-M 'P 1 21 1'
_atom_sites_solution_hydrogens geom
_audit_update_record
;
2015-01-16 deposited with the CCDC.
2015-02-17 downloaded from the CCDC.
;
_cell_angle_alpha 90
_cell_angle_beta 94.205(2)
_cell_angle_gamma 90
_cell_formula_units_Z 4
_cell_length_a 13.0848(4)
_cell_length_b 13.5713(4)
_cell_length_c 16.2698(5)
_cell_measurement_reflns_used 9946
_cell_measurement_temperature 100.(2)
_cell_measurement_theta_max 68.1936
_cell_measurement_theta_min 3.3868
_cell_volume 2881.38(15)
_computing_cell_refinement 'SAINT V8.34A (Bruker AXS Inc., 2013)'
_computing_data_collection
;
APEX2 v.2014.1-1 (Bruker AXS Inc., 2014)
;
_computing_data_reduction 'SAINT V8.34A (Bruker AXS Inc., 2013)'
_computing_molecular_graphics 'XP (Sheldrick, 2014)'
_computing_publication_material 'SHELXL-2014 (Sheldrick, 2014)'
_computing_structure_refinement 'SHELXL-2014/6 (Sheldrick, 2014)'
_computing_structure_solution 'SHELXL-2014 (Sheldrick, 2014)'
_diffrn_ambient_temperature 100.(2)
_diffrn_detector_area_resol_mean 10.4167
_diffrn_measured_fraction_theta_full 1.000
_diffrn_measured_fraction_theta_max 1.000
_diffrn_measurement_device_type 'Bruker D8 Venture PHOTON 100 CMOS'
_diffrn_measurement_method 'omega and phi scans'
_diffrn_radiation_monochromator 'MX mirror'
_diffrn_radiation_type 'Cu K\a'
_diffrn_radiation_wavelength 1.54178
_diffrn_reflns_av_R_equivalents 0.0685
_diffrn_reflns_av_unetI/netI 0.0571
_diffrn_reflns_limit_h_max 15
_diffrn_reflns_limit_h_min -15
_diffrn_reflns_limit_k_max 16
_diffrn_reflns_limit_k_min -16
_diffrn_reflns_limit_l_max 19
_diffrn_reflns_limit_l_min -19
_diffrn_reflns_number 38943
_diffrn_reflns_theta_full 66.59
_diffrn_reflns_theta_max 66.59
_diffrn_reflns_theta_min 2.72
_diffrn_source 'Cu ImS'
_diffrn_source_type 'micro focus tube'
_exptl_absorpt_coefficient_mu 2.017
_exptl_absorpt_correction_T_max 0.90
_exptl_absorpt_correction_T_min 0.79
_exptl_absorpt_correction_type multi-scan
_exptl_absorpt_process_details
;
Bruker AXS (2014). SADABS, Version 2014/2, Bruker AXS Inc., Madison, Wisconsin,
USA.
;
_exptl_crystal_colour colourless
_exptl_crystal_density_diffrn 1.316
_exptl_crystal_density_method 'not measured'
_exptl_crystal_description plate
_exptl_crystal_F_000 1216
_exptl_crystal_size_max 0.150
_exptl_crystal_size_mid 0.087
_exptl_crystal_size_min 0.055
_refine_diff_density_max 0.228
_refine_diff_density_min -0.260
_refine_ls_abs_structure_details
;
Flack x determined using 3703 quotients [(I+)-(I-)]/[(I+)+(I-)]
(Parsons, Flack and Wagner, Acta Cryst. B69 (2013) 249-259).
;
_refine_ls_abs_structure_Flack 0.018(8)
_refine_ls_extinction_method none
_refine_ls_goodness_of_fit_ref 1.030
_refine_ls_hydrogen_treatment constr
_refine_ls_matrix_type full
_refine_ls_number_parameters 713
_refine_ls_number_reflns 9985
_refine_ls_number_restraints 1
_refine_ls_restrained_S_all 1.030
_refine_ls_R_factor_all 0.0419
_refine_ls_R_factor_gt 0.0330
_refine_ls_shift/su_max 0.001
_refine_ls_shift/su_mean 0.000
_refine_ls_structure_factor_coef Fsqd
_refine_ls_weighting_details 'w=1/[\s^2^(Fo^2^)+(0.0239P)^2^] where P=(Fo^2^+2Fc^2^)/3'
_refine_ls_weighting_scheme calc
_refine_ls_wR_factor_gt 0.0660
_refine_ls_wR_factor_ref 0.0689
_reflns_number_gt 8814
_reflns_number_total 9985
_reflns_threshold_expression 'I > 2\s(I)'
_cod_data_source_file c5cc00591d21.cif
_cod_data_source_block stu7866
_cod_database_code 7116823

loop_
_space_group_symop_operation_xyz
'x, y, z'
'-x, y+1/2, -z'

loop_
_atom_site_type_symbol
_atom_site_label
_atom_site_fract_x
_atom_site_fract_y
_atom_site_fract_z
_atom_site_U_iso_or_equiv
_atom_site_adp_type
_atom_site_calc_flag
_atom_site_refinement_flags_adp
_atom_site_refinement_flags_posn
_atom_site_occupancy
S S1A 1.03168(5) 0.41765(6) 0.21768(5) 0.01369(16) Uani d . . 1
S S2A 1.04313(6) 0.63073(6) 0.21244(5) 0.01536(17) Uani d . . 1
N N1A 0.97078(18) 0.5278(2) 0.20913(16) 0.0133(5) Uani d . . 1
N N2A 0.59776(19) 0.4689(2) 0.17875(17) 0.0154(6) Uani d . . 1
O O1A 0.68979(14) 0.52513(18) 0.16210(13) 0.0154(5) Uani d . . 1
O O2A 0.95058(16) 0.34671(17) 0.21192(14) 0.0175(5) Uani d . . 1
O O3A 1.10864(15) 0.41251(18) 0.15935(13) 0.0186(5) Uani d . . 1
O O4A 0.97716(17) 0.70810(18) 0.23491(15) 0.0218(5) Uani d . . 1
O O5A 1.13361(16) 0.60693(17) 0.26247(14) 0.0202(5) Uani d . . 1
C C1A 0.8673(2) 0.5331(3) 0.16104(19) 0.0150(6) Uani d . . 1
H H1A 0.8489 0.6046 0.1571 0.018 Uiso calc U R 1
C C2A 0.7814(2) 0.4828(2) 0.2062(2) 0.0145(7) Uani d . . 1
H H2A 0.783 0.4104 0.1948 0.017 Uiso calc U R 1
C C3A 0.8706(2) 0.4963(3) 0.0728(2) 0.0194(7) Uani d . . 1
H H3A1 0.9251 0.5307 0.0461 0.029 Uiso calc U R 1
H H3A2 0.8046 0.5092 0.0422 0.029 Uiso calc U R 1
H H3A3 0.8843 0.4253 0.0732 0.029 Uiso calc U R 1
C C4A 0.5192(2) 0.5432(3) 0.2003(2) 0.0187(7) Uani d . . 1
C C5A 0.4216(2) 0.4862(3) 0.2153(2) 0.0208(8) Uani d . . 1
H H5A1 0.4346 0.4444 0.2648 0.025 Uiso calc U R 1
H H5A2 0.3669 0.5337 0.2266 0.025 Uiso calc U R 1
C C6A 0.3838(2) 0.4210(3) 0.1430(2) 0.0245(8) Uani d . . 1
H H6A1 0.323 0.383 0.1572 0.029 Uiso calc U R 1
H H6A2 0.3642 0.4622 0.0941 0.029 Uiso calc U R 1
C C7A 0.4699(3) 0.3510(3) 0.1239(2) 0.0244(8) Uani d . . 1
H H7A1 0.4469 0.3104 0.0755 0.029 Uiso calc U R 1
H H7A2 0.4838 0.306 0.1713 0.029 Uiso calc U R 1
C C8A 0.5698(2) 0.4037(3) 0.1062(2) 0.0185(7) Uani d . . 1
C C9A 0.5572(2) 0.5907(3) 0.2819(2) 0.0205(8) Uani d . . 1
H H9A1 0.5808 0.5394 0.3212 0.031 Uiso calc U R 1
H H9A2 0.5012 0.6279 0.3041 0.031 Uiso calc U R 1
H H9A3 0.6141 0.6355 0.2728 0.031 Uiso calc U R 1
C C10A 0.4964(2) 0.6267(3) 0.1373(2) 0.0241(7) Uani d . . 1
H H10A 0.5609 0.6511 0.1178 0.036 Uiso calc U R 1
H H10B 0.4611 0.6806 0.1636 0.036 Uiso calc U R 1
H H10C 0.4527 0.6015 0.0905 0.036 Uiso calc U R 1
C C11A 0.6509(3) 0.3228(3) 0.1020(2) 0.0230(8) Uani d . . 1
H H11A 0.7126 0.3505 0.0801 0.034 Uiso calc U R 1
H H11B 0.6239 0.2697 0.0658 0.034 Uiso calc U R 1
H H11C 0.6682 0.2965 0.1573 0.034 Uiso calc U R 1
C C12A 0.5594(3) 0.4550(3) 0.0222(2) 0.0262(8) Uani d . . 1
H H12A 0.4944 0.4911 0.0164 0.039 Uiso calc U R 1
H H12B 0.5607 0.4056 -0.0216 0.039 Uiso calc U R 1
H H12C 0.6164 0.5011 0.0181 0.039 Uiso calc U R 1
C C21A 0.7844(2) 0.4984(2) 0.2980(2) 0.0144(7) Uani d . . 1
C C22A 0.7661(2) 0.4179(3) 0.3478(2) 0.0188(7) Uani d . . 1
H H22A 0.7532 0.355 0.3236 0.023 Uiso calc U R 1
C C23A 0.7665(2) 0.4291(3) 0.4327(2) 0.0244(8) Uani d . . 1
H H23A 0.7551 0.3736 0.4665 0.029 Uiso calc U R 1
C C24A 0.7837(2) 0.5212(3) 0.4683(2) 0.0263(8) Uani d . . 1
H H24A 0.7832 0.529 0.5263 0.032 Uiso calc U R 1
C C25A 0.8015(2) 0.6015(3) 0.4190(2) 0.0232(8) Uani d . . 1
H H25A 0.8125 0.6646 0.4433 0.028 Uiso calc U R 1
C C26A 0.8032(2) 0.5903(3) 0.3342(2) 0.0179(7) Uani d . . 1
H H26A 0.8173 0.6455 0.3009 0.022 Uiso calc U R 1
C C31A 1.0924(2) 0.4148(3) 0.3180(2) 0.0156(6) Uani d . . 1
C C32A 1.0350(2) 0.4205(3) 0.3860(2) 0.0226(7) Uani d . . 1
H H32A 0.9632 0.4315 0.3795 0.027 Uiso calc U R 1
C C33A 1.0842(3) 0.4098(3) 0.4637(2) 0.0269(8) Uani d . . 1
H H33A 1.0463 0.4149 0.5112 0.032 Uiso calc U R 1
C C34A 1.1892(3) 0.3916(3) 0.4725(2) 0.0272(9) Uani d . . 1
H H34A 1.2224 0.3824 0.5259 0.033 Uiso calc U R 1
C C35A 1.2449(3) 0.3869(3) 0.4042(2) 0.0295(9) Uani d . . 1
H H35A 1.3165 0.3748 0.4107 0.035 Uiso calc U R 1
C C36A 1.1974(2) 0.3997(3) 0.3259(2) 0.0237(8) Uani d . . 1
H H36A 1.2361 0.3981 0.2788 0.028 Uiso calc U R 1
C C41A 1.0784(2) 0.6553(2) 0.1121(2) 0.0170(7) Uani d . . 1
C C42A 1.0119(2) 0.7101(3) 0.0596(2) 0.0242(8) Uani d . . 1
H H42A 0.9492 0.7341 0.0779 0.029 Uiso calc U R 1
C C43A 1.0382(3) 0.7293(3) -0.0194(3) 0.0311(9) Uani d . . 1
H H43A 0.9925 0.7652 -0.0563 0.037 Uiso calc U R 1
C C44A 1.1308(3) 0.6964(3) -0.0451(2) 0.0264(8) Uani d . . 1
H H44A 1.1486 0.7095 -0.0996 0.032 Uiso calc U R 1
C C45A 1.1975(3) 0.6443(3) 0.0088(2) 0.0267(8) Uani d . . 1
H H45A 1.2618 0.6235 -0.0086 0.032 Uiso calc U R 1
C C46A 1.1719(2) 0.6221(3) 0.0877(2) 0.0206(7) Uani d . . 1
H H46A 1.2171 0.5852 0.1242 0.025 Uiso calc U R 1
S S1B 0.21571(6) 0.41121(6) 0.71195(5) 0.01714(17) Uani d . . 1
S S2B 0.26983(6) 0.61967(6) 0.70358(5) 0.01683(17) Uani d . . 1
N N1B 0.3069(2) 0.49911(19) 0.70657(17) 0.0160(6) Uani d . . 1
N N2B 0.6846(2) 0.5046(2) 0.72300(18) 0.0193(6) Uani d . . 1
O O1B 0.58629(16) 0.47640(17) 0.75422(14) 0.0188(5) Uani d . . 1
O O2B 0.25540(18) 0.32617(18) 0.67421(15) 0.0216(5) Uani d . . 1
O O3B 0.12233(17) 0.45506(18) 0.67990(15) 0.0222(5) Uani d . . 1
O O4B 0.36414(17) 0.67284(17) 0.70273(15) 0.0218(5) Uani d . . 1
O O5B 0.20342(17) 0.63915(18) 0.76734(14) 0.0228(5) Uani d . . 1
C C1B 0.4090(2) 0.4753(3) 0.7517(2) 0.0176(7) Uani d . . 1
H H1B 0.4083 0.4029 0.763 0.021 Uiso calc U R 1
C C2B 0.4982(2) 0.4931(3) 0.6959(2) 0.0174(7) Uani d . . 1
H H2B 0.4975 0.5637 0.6783 0.021 Uiso calc U R 1
C C3B 0.4233(3) 0.5259(3) 0.8355(2) 0.0222(7) Uani d . . 1
H H3B1 0.4372 0.5961 0.8277 0.033 Uiso calc U R 1
H H3B2 0.4811 0.4958 0.868 0.033 Uiso calc U R 1
H H3B3 0.3609 0.5184 0.8647 0.033 Uiso calc U R 1
C C4B 0.7553(2) 0.4196(3) 0.7458(2) 0.0239(8) Uani d . . 1
C C5B 0.8631(3) 0.4495(3) 0.7230(3) 0.0329(10) Uani d . . 1
H H5B1 0.9121 0.3972 0.7418 0.039 Uiso calc U R 1
H H5B2 0.8629 0.4536 0.6622 0.039 Uiso calc U R 1
C C6B 0.9001(3) 0.5465(3) 0.7595(3) 0.0345(10) Uani d . . 1
H H6B1 0.9677 0.5633 0.7396 0.041 Uiso calc U R 1
H H6B2 0.9078 0.5415 0.8203 0.041 Uiso calc U R 1
C C7B 0.8229(2) 0.6260(3) 0.7339(3) 0.0311(9) Uani d . . 1
H H7B1 0.821 0.6344 0.6734 0.037 Uiso calc U R 1
H H7B2 0.846 0.6891 0.7596 0.037 Uiso calc U R 1
C C8B 0.7139(2) 0.6037(3) 0.7583(2) 0.0234(8) Uani d . . 1
C C9B 0.7195(3) 0.3326(3) 0.6929(3) 0.0349(10) Uani d . . 1
H H9B1 0.6568 0.3053 0.7133 0.052 Uiso calc U R 1
H H9B2 0.773 0.2818 0.6955 0.052 Uiso calc U R 1
H H9B3 0.7056 0.3542 0.6357 0.052 Uiso calc U R 1
C C10B 0.7581(3) 0.3879(3) 0.8368(2) 0.0291(9) Uani d . . 1
H H10D 0.8014 0.4336 0.8705 0.044 Uiso calc U R 1
H H10E 0.7862 0.3211 0.8426 0.044 Uiso calc U R 1
H H10F 0.6884 0.3888 0.8552 0.044 Uiso calc U R 1
C C11B 0.6422(3) 0.6803(3) 0.7158(3) 0.0282(9) Uani d . . 1
H H11D 0.6364 0.6682 0.6562 0.042 Uiso calc U R 1
H H11E 0.6699 0.7465 0.7267 0.042 Uiso calc U R 1
H H11F 0.5743 0.6752 0.7372 0.042 Uiso calc U R 1
C C12B 0.7080(3) 0.6157(3) 0.8517(2) 0.0286(8) Uani d . . 1
H H12D 0.6457 0.5838 0.8685 0.043 Uiso calc U R 1
H H12E 0.7064 0.6859 0.8655 0.043 Uiso calc U R 1
H H12F 0.7682 0.5849 0.8806 0.043 Uiso calc U R 1
C C21B 0.4965(2) 0.4284(3) 0.6208(2) 0.0182(7) Uani d . . 1
C C22B 0.4742(3) 0.3277(3) 0.6223(2) 0.0243(8) Uani d . . 1
H H22B 0.4554 0.2984 0.672 0.029 Uiso calc U R 1
C C23B 0.4791(3) 0.2696(3) 0.5526(2) 0.0274(9) Uani d . . 1
H H23B 0.4642 0.2012 0.5551 0.033 Uiso calc U R 1
C C24B 0.5056(3) 0.3110(3) 0.4795(2) 0.0278(9) Uani d . . 1
H H24B 0.51 0.2711 0.4319 0.033 Uiso calc U R 1
C C25B 0.5256(2) 0.4112(3) 0.4761(2) 0.0282(8) Uani d . . 1
H H25B 0.5424 0.4403 0.4257 0.034 Uiso calc U R 1
C C26B 0.5210(2) 0.4692(3) 0.5461(2) 0.0219(8) Uani d . . 1
H H26B 0.5348 0.5377 0.5431 0.026 Uiso calc U R 1
C C31B 0.2091(2) 0.3832(2) 0.8176(2) 0.0173(7) Uani d . . 1
C C32B 0.2656(2) 0.3042(3) 0.8509(2) 0.0197(8) Uani d . . 1
H H32B 0.3055 0.2649 0.817 0.024 Uiso calc U R 1
C C33B 0.2630(3) 0.2836(3) 0.9344(2) 0.0232(8) Uani d . . 1
H H33B 0.3012 0.2298 0.9581 0.028 Uiso calc U R 1
C C34B 0.2042(3) 0.3419(3) 0.9831(2) 0.0243(8) Uani d . . 1
H H34B 0.2042 0.3293 1.0405 0.029 Uiso calc U R 1
C C35B 0.1460(2) 0.4179(3) 0.9483(2) 0.0242(7) Uani d . . 1
H H35B 0.1038 0.4554 0.9817 0.029 Uiso calc U R 1
C C36B 0.1485(2) 0.4404(3) 0.8652(2) 0.0214(8) Uani d . . 1
H H36B 0.1095 0.4937 0.8415 0.026 Uiso calc U R 1
C C41B 0.2020(2) 0.6355(3) 0.6077(2) 0.0181(7) Uani d . . 1
C C42B 0.2539(3) 0.6262(3) 0.5363(2) 0.0240(7) Uani d . . 1
H H42B 0.3236 0.606 0.5391 0.029 Uiso calc U R 1
C C43B 0.2016(3) 0.6469(3) 0.4610(2) 0.0304(9) Uani d . . 1
H H43B 0.2354 0.6405 0.4116 0.037 Uiso calc U R 1
C C44B 0.1005(3) 0.6769(3) 0.4579(3) 0.0332(10) Uani d . . 1
H H44B 0.0652 0.6912 0.4062 0.04 Uiso calc U R 1
C C45B 0.0505(3) 0.6861(3) 0.5288(3) 0.0330(10) Uani d . . 1
H H45B -0.0192 0.7064 0.5256 0.04 Uiso calc U R 1
C C46B 0.1007(3) 0.6660(3) 0.6053(2) 0.0246(8) Uani d . . 1
H H46B 0.0666 0.673 0.6546 0.03 Uiso calc U R 1

loop_
_atom_site_aniso_label
_atom_site_aniso_U_11
_atom_site_aniso_U_22
_atom_site_aniso_U_33
_atom_site_aniso_U_12
_atom_site_aniso_U_13
_atom_site_aniso_U_23
S1A 0.0147(3) 0.0137(4) 0.0126(4) 0.0009(3) 0.0002(3) -0.0007(4)
S2A 0.0165(3) 0.0136(4) 0.0161(4) -0.0026(3) 0.0021(3) -0.0002(4)
N1A 0.0114(12) 0.0143(13) 0.0140(14) 0.0013(11) -0.0018(10) 0.0009(12)
N2A 0.0110(12) 0.0192(15) 0.0158(15) -0.0022(10) 0.0007(11) -0.0015(12)
O1A 0.0103(10) 0.0191(11) 0.0169(12) -0.0006(9) 0.0003(8) 0.0052(11)
O2A 0.0189(11) 0.0139(12) 0.0196(13) -0.0004(9) 0.0001(9) -0.0015(10)
O3A 0.0198(10) 0.0210(12) 0.0152(12) 0.0026(10) 0.0036(9) -0.0012(11)
O4A 0.0240(12) 0.0152(12) 0.0271(14) -0.0007(10) 0.0084(10) -0.0009(11)
O5A 0.0211(11) 0.0208(13) 0.0180(13) -0.0067(9) -0.0040(9) 0.0018(10)
C1A 0.0128(14) 0.0168(16) 0.0151(16) 0.0021(13) -0.0013(12) 0.0009(14)
C2A 0.0118(14) 0.0168(16) 0.0145(17) 0.0022(12) -0.0012(13) 0.0036(14)
C3A 0.0167(16) 0.026(2) 0.0153(18) -0.0007(13) 0.0002(13) 0.0028(15)
C4A 0.0164(16) 0.0212(19) 0.0184(18) 0.0031(13) 0.0013(13) -0.0011(15)
C5A 0.0158(16) 0.0261(18) 0.0206(19) -0.0022(14) 0.0024(14) -0.0012(16)
C6A 0.0134(15) 0.034(2) 0.026(2) -0.0034(15) 0.0003(13) -0.0020(18)
C7A 0.0204(17) 0.026(2) 0.026(2) -0.0035(14) -0.0024(15) -0.0032(17)
C8A 0.0159(15) 0.0227(18) 0.0163(17) 0.0004(14) -0.0027(12) -0.0018(16)
C9A 0.0157(16) 0.0218(18) 0.024(2) 0.0005(13) 0.0034(14) -0.0035(15)
C10A 0.0202(16) 0.0247(19) 0.027(2) 0.0046(15) 0.0012(14) 0.0044(18)
C11A 0.0226(17) 0.0222(19) 0.024(2) -0.0006(14) -0.0016(15) -0.0072(16)
C12A 0.0228(17) 0.041(2) 0.0143(18) 0.0040(15) -0.0011(14) 0.0006(17)
C21A 0.0091(14) 0.0178(18) 0.0162(17) 0.0021(12) 0.0009(13) 0.0028(13)
C22A 0.0169(15) 0.0220(17) 0.0178(17) 0.0013(15) 0.0019(12) 0.0012(16)
C23A 0.0219(16) 0.031(2) 0.0205(19) 0.0026(15) 0.0025(14) 0.0108(17)
C24A 0.0199(17) 0.045(2) 0.0142(18) 0.0023(16) 0.0015(14) 0.0007(19)
C25A 0.0191(16) 0.030(2) 0.0207(19) 0.0004(14) 0.0000(14) -0.0070(16)
C26A 0.0144(15) 0.0206(18) 0.0190(19) -0.0004(13) 0.0025(13) 0.0015(15)
C31A 0.0169(14) 0.0120(15) 0.0177(17) 0.0004(14) 0.0001(12) -0.0006(15)
C32A 0.0191(15) 0.030(2) 0.0185(18) -0.0001(16) 0.0009(13) 0.0024(17)
C33A 0.0313(18) 0.032(2) 0.0178(19) -0.0035(18) 0.0040(14) 0.0009(18)
C34A 0.036(2) 0.023(2) 0.021(2) 0.0012(15) -0.0102(16) 0.0011(16)
C35A 0.0233(18) 0.037(2) 0.027(2) 0.0103(15) -0.0086(16) -0.0030(18)
C36A 0.0194(16) 0.028(2) 0.024(2) 0.0071(14) 0.0010(14) 0.0001(17)
C41A 0.0192(16) 0.0147(17) 0.0173(18) -0.0030(12) 0.0025(13) 0.0025(14)
C42A 0.0190(17) 0.0248(19) 0.029(2) 0.0018(14) 0.0055(15) 0.0108(17)
C43A 0.032(2) 0.033(2) 0.029(2) -0.0047(16) -0.0032(17) 0.0161(18)
C44A 0.040(2) 0.0218(19) 0.018(2) -0.0107(16) 0.0081(16) 0.0016(16)
C45A 0.0312(18) 0.0178(19) 0.033(2) -0.0031(14) 0.0129(16) 0.0003(16)
C46A 0.0208(15) 0.0160(17) 0.0259(19) 0.0014(14) 0.0074(14) 0.0013(16)
S1B 0.0208(4) 0.0156(4) 0.0149(4) 0.0000(3) 0.0003(3) -0.0003(4)
S2B 0.0195(4) 0.0148(4) 0.0158(4) 0.0025(3) -0.0009(3) -0.0008(4)
N1B 0.0173(13) 0.0151(15) 0.0149(15) 0.0013(10) -0.0033(11) 0.0026(11)
N2B 0.0165(14) 0.0196(16) 0.0224(16) 0.0039(11) 0.0050(12) 0.0039(13)
O1B 0.0157(11) 0.0221(13) 0.0185(13) 0.0013(9) 0.0012(9) 0.0058(10)
O2B 0.0299(13) 0.0169(12) 0.0183(13) -0.0001(10) 0.0038(10) -0.0013(10)
O3B 0.0214(12) 0.0232(13) 0.0215(13) -0.0016(9) -0.0021(10) 0.0015(11)
O4B 0.0200(12) 0.0184(12) 0.0263(14) 0.0011(9) -0.0032(10) -0.0019(11)
O5B 0.0287(12) 0.0243(13) 0.0155(12) 0.0043(10) 0.0023(10) -0.0013(11)
C1B 0.0167(15) 0.0182(17) 0.0174(18) 0.0047(13) -0.0012(13) 0.0038(15)
C2B 0.0141(15) 0.0199(18) 0.0178(18) 0.0036(13) -0.0011(13) 0.0041(14)
C3B 0.0231(17) 0.0266(18) 0.0165(18) 0.0009(15) -0.0010(14) 0.0024(17)
C4B 0.0225(16) 0.0247(18) 0.0243(19) 0.0097(16) 0.0007(14) 0.0043(17)
C5B 0.0240(18) 0.046(3) 0.029(2) 0.0142(16) 0.0034(16) 0.0069(19)
C6B 0.0200(18) 0.043(3) 0.040(2) 0.0013(17) 0.0038(17) 0.008(2)
C7B 0.0229(17) 0.031(2) 0.039(2) -0.0027(17) 0.0020(16) 0.013(2)
C8B 0.0197(16) 0.0199(19) 0.031(2) 0.0005(13) 0.0014(14) 0.0033(16)
C9B 0.036(2) 0.029(2) 0.039(2) 0.0191(18) 0.0013(18) -0.0012(19)
C10B 0.0282(19) 0.027(2) 0.031(2) 0.0078(15) -0.0002(16) 0.0085(17)
C11B 0.0239(18) 0.0206(19) 0.040(2) -0.0013(14) -0.0004(16) 0.0050(17)
C12B 0.0263(18) 0.030(2) 0.029(2) 0.0015(17) -0.0001(15) -0.0038(19)
C21B 0.0146(14) 0.0239(19) 0.0163(17) 0.0031(13) 0.0021(12) 0.0027(15)
C22B 0.0279(18) 0.025(2) 0.021(2) 0.0018(15) 0.0075(15) 0.0020(17)
C23B 0.0280(19) 0.028(2) 0.026(2) 0.0022(15) 0.0026(16) -0.0046(17)
C24B 0.0200(17) 0.044(2) 0.019(2) 0.0034(16) -0.0017(15) -0.0094(18)
C25B 0.0203(16) 0.048(2) 0.0161(19) -0.0035(18) 0.0014(13) 0.007(2)
C26B 0.0186(16) 0.029(2) 0.0180(19) 0.0006(14) 0.0007(14) 0.0063(16)
C31B 0.0209(16) 0.0164(17) 0.0145(18) -0.0030(12) 0.0004(13) -0.0011(14)
C32B 0.0186(17) 0.0226(19) 0.0180(19) -0.0007(13) 0.0023(14) 0.0016(15)
C33B 0.0206(17) 0.030(2) 0.0190(19) -0.0039(14) -0.0016(14) 0.0051(16)
C34B 0.0260(18) 0.033(2) 0.0145(19) -0.0137(16) 0.0017(14) -0.0026(16)
C35B 0.0262(17) 0.0222(18) 0.025(2) -0.0082(16) 0.0096(14) -0.0073(17)
C36B 0.0199(16) 0.0184(18) 0.026(2) -0.0007(13) 0.0050(14) 0.0003(15)
C41B 0.0210(15) 0.0149(17) 0.0177(18) 0.0010(13) -0.0036(13) 0.0013(15)
C42B 0.0282(17) 0.0225(18) 0.0210(19) 0.0033(16) -0.0011(14) -0.0006(17)
C43B 0.049(2) 0.026(2) 0.016(2) 0.0014(17) 0.0012(17) 0.0004(16)
C44B 0.050(2) 0.024(2) 0.023(2) 0.0028(17) -0.0164(19) 0.0001(17)
C45B 0.031(2) 0.025(2) 0.041(3) 0.0034(16) -0.0142(18) 0.0028(19)
C46B 0.0254(18) 0.0217(18) 0.026(2) 0.0027(14) -0.0023(16) 0.0015(16)

loop_
_atom_type_symbol
_atom_type_description
_atom_type_scat_dispersion_real
_atom_type_scat_dispersion_imag
_atom_type_scat_source
C C 0.0181 0.0091 'International Tables Vol C Tables 4.2.6.8 and 6.1.1.4'
H H 0.0000 0.0000 'International Tables Vol C Tables 4.2.6.8 and 6.1.1.4'
N N 0.0311 0.0180 'International Tables Vol C Tables 4.2.6.8 and 6.1.1.4'
O O 0.0492 0.0322 'International Tables Vol C Tables 4.2.6.8 and 6.1.1.4'
S S 0.3331 0.5567 'International Tables Vol C Tables 4.2.6.8 and 6.1.1.4'

loop_
_geom_angle_atom_site_label_1
_geom_angle_atom_site_label_2
_geom_angle_atom_site_label_3
_geom_angle
O2A S1A O3A 118.49(14)
O2A S1A N1A 104.25(13)
O3A S1A N1A 109.70(14)
O2A S1A C31A 109.13(15)
O3A S1A C31A 108.69(13)
N1A S1A C31A 105.85(14)
O5A S2A O4A 120.98(15)
O5A S2A N1A 105.77(13)
O4A S2A N1A 105.64(13)
O5A S2A C41A 108.06(15)
O4A S2A C41A 107.65(15)
N1A S2A C41A 108.18(14)
C1A N1A S2A 117.1(2)
C1A N1A S1A 118.8(2)
S2A N1A S1A 117.94(14)
O1A N2A C8A 108.6(2)
O1A N2A C4A 106.2(2)
C8A N2A C4A 116.7(2)
N2A O1A C2A 111.0(2)
N1A C1A C3A 112.6(2)
N1A C1A C2A 112.8(2)
C3A C1A C2A 112.0(3)
N1A C1A H1A 106.3
C3A C1A H1A 106.3
C2A C1A H1A 106.3
O1A C2A C21A 112.9(2)
O1A C2A C1A 101.0(2)
C21A C2A C1A 116.3(3)
O1A C2A H2A 108.7
C21A C2A H2A 108.7
C1A C2A H2A 108.7
C1A C3A H3A1 109.5
C1A C3A H3A2 109.5
H3A1 C3A H3A2 109.5
C1A C3A H3A3 109.5
H3A1 C3A H3A3 109.5
H3A2 C3A H3A3 109.5
N2A C4A C9A 107.6(2)
N2A C4A C5A 107.0(3)
C9A C4A C5A 107.4(3)
N2A C4A C10A 116.2(3)
C9A C4A C10A 107.6(3)
C5A C4A C10A 110.7(3)
C6A C5A C4A 113.5(3)
C6A C5A H5A1 108.9
C4A C5A H5A1 108.9
C6A C5A H5A2 108.9
C4A C5A H5A2 108.9
H5A1 C5A H5A2 107.7
C7A C6A C5A 108.4(3)
C7A C6A H6A1 110.0
C5A C6A H6A1 110.0
C7A C6A H6A2 110.0
C5A C6A H6A2 110.0
H6A1 C6A H6A2 108.4
C6A C7A C8A 113.6(3)
C6A C7A H7A1 108.8
C8A C7A H7A1 108.8
C6A C7A H7A2 108.8
C8A C7A H7A2 108.8
H7A1 C7A H7A2 107.7
N2A C8A C12A 115.8(3)
N2A C8A C11A 109.2(2)
C12A C8A C11A 107.6(3)
N2A C8A C7A 106.8(3)
C12A C8A C7A 111.0(3)
C11A C8A C7A 106.1(3)
C4A C9A H9A1 109.5
C4A C9A H9A2 109.5
H9A1 C9A H9A2 109.5
C4A C9A H9A3 109.5
H9A1 C9A H9A3 109.5
H9A2 C9A H9A3 109.5
C4A C10A H10A 109.5
C4A C10A H10B 109.5
H10A C10A H10B 109.5
C4A C10A H10C 109.5
H10A C10A H10C 109.5
H10B C10A H10C 109.5
C8A C11A H11A 109.5
C8A C11A H11B 109.5
H11A C11A H11B 109.5
C8A C11A H11C 109.5
H11A C11A H11C 109.5
H11B C11A H11C 109.5
C8A C12A H12A 109.5
C8A C12A H12B 109.5
H12A C12A H12B 109.5
C8A C12A H12C 109.5
H12A C12A H12C 109.5
H12B C12A H12C 109.5
C22A C21A C26A 119.3(3)
C22A C21A C2A 118.3(3)
C26A C21A C2A 122.4(3)
C23A C22A C21A 120.3(4)
C23A C22A H22A 119.8
C21A C22A H22A 119.8
C24A C23A C22A 120.1(3)
C24A C23A H23A 120.0
C22A C23A H23A 120.0
C25A C24A C23A 119.7(3)
C25A C24A H24A 120.1
C23A C24A H24A 120.1
C24A C25A C26A 120.4(3)
C24A C25A H25A 119.8
C26A C25A H25A 119.8
C25A C26A C21A 120.1(3)
C25A C26A H26A 120.0
C21A C26A H26A 120.0
C32A C31A C36A 121.7(3)
C32A C31A S1A 120.3(2)
C36A C31A S1A 117.8(3)
C33A C32A C31A 118.8(3)
C33A C32A H32A 120.6
C31A C32A H32A 120.6
C32A C33A C34A 120.2(3)
C32A C33A H33A 119.9
C34A C33A H33A 119.9
C35A C34A C33A 120.2(3)
C35A C34A H34A 119.9
C33A C34A H34A 119.9
C34A C35A C36A 120.6(3)
C34A C35A H35A 119.7
C36A C35A H35A 119.7
C31A C36A C35A 118.6(3)
C31A C36A H36A 120.7
C35A C36A H36A 120.7
C42A C41A C46A 121.6(3)
C42A C41A S2A 118.5(3)
C46A C41A S2A 120.0(3)
C43A C42A C41A 119.0(3)
C43A C42A H42A 120.5
C41A C42A H42A 120.5
C42A C43A C44A 120.3(3)
C42A C43A H43A 119.9
C44A C43A H43A 119.9
C45A C44A C43A 119.8(3)
C45A C44A H44A 120.1
C43A C44A H44A 120.1
C46A C45A C44A 121.0(3)
C46A C45A H45A 119.5
C44A C45A H45A 119.5
C45A C46A C41A 118.2(3)
C45A C46A H46A 120.9
C41A C46A H46A 120.9
O3B S1B O2B 120.77(15)
O3B S1B N1B 106.00(14)
O2B S1B N1B 105.54(14)
O3B S1B C31B 110.15(15)
O2B S1B C31B 106.87(15)
N1B S1B C31B 106.64(14)
O5B S2B O4B 119.06(15)
O5B S2B N1B 110.13(15)
O4B S2B N1B 103.92(13)
O5B S2B C41B 109.23(15)
O4B S2B C41B 108.11(15)
N1B S2B C41B 105.51(15)
C1B N1B S1B 115.2(2)
C1B N1B S2B 117.3(2)
S1B N1B S2B 118.49(15)
O1B N2B C8B 107.9(2)
O1B N2B C4B 104.6(2)
C8B N2B C4B 117.2(3)
C2B O1B N2B 114.0(2)
N1B C1B C3B 112.6(3)
N1B C1B C2B 111.0(3)
C3B C1B C2B 113.9(3)
N1B C1B H1B 106.2
C3B C1B H1B 106.2
C2B C1B H1B 106.2
O1B C2B C21B 113.7(3)
O1B C2B C1B 100.9(2)
C21B C2B C1B 114.7(3)
O1B C2B H2B 109.1
C21B C2B H2B 109.1
C1B C2B H2B 109.1
C1B C3B H3B1 109.5
C1B C3B H3B2 109.5
H3B1 C3B H3B2 109.5
C1B C3B H3B3 109.5
H3B1 C3B H3B3 109.5
H3B2 C3B H3B3 109.5
N2B C4B C9B 107.3(3)
N2B C4B C5B 107.2(3)
C9B C4B C5B 108.6(3)
N2B C4B C10B 114.9(3)
C9B C4B C10B 108.2(3)
C5B C4B C10B 110.4(3)
C6B C5B C4B 114.1(3)
C6B C5B H5B1 108.7
C4B C5B H5B1 108.7
C6B C5B H5B2 108.7
C4B C5B H5B2 108.7
H5B1 C5B H5B2 107.6
C5B C6B C7B 108.9(3)
C5B C6B H6B1 109.9
C7B C6B H6B1 109.9
C5B C6B H6B2 109.9
C7B C6B H6B2 109.9
H6B1 C6B H6B2 108.3
C6B C7B C8B 113.7(3)
C6B C7B H7B1 108.8
C8B C7B H7B1 108.8
C6B C7B H7B2 108.8
C8B C7B H7B2 108.8
H7B1 C7B H7B2 107.7
N2B C8B C11B 107.7(3)
N2B C8B C12B 116.3(3)
C11B C8B C12B 107.6(3)
N2B C8B C7B 107.1(3)
C11B C8B C7B 107.5(3)
C12B C8B C7B 110.4(3)
C4B C9B H9B1 109.5
C4B C9B H9B2 109.5
H9B1 C9B H9B2 109.5
C4B C9B H9B3 109.5
H9B1 C9B H9B3 109.5
H9B2 C9B H9B3 109.5
C4B C10B H10D 109.5
C4B C10B H10E 109.5
H10D C10B H10E 109.5
C4B C10B H10F 109.5
H10D C10B H10F 109.5
H10E C10B H10F 109.5
C8B C11B H11D 109.5
C8B C11B H11E 109.5
H11D C11B H11E 109.5
C8B C11B H11F 109.5
H11D C11B H11F 109.5
H11E C11B H11F 109.5
C8B C12B H12D 109.5
C8B C12B H12E 109.5
H12D C12B H12E 109.5
C8B C12B H12F 109.5
H12D C12B H12F 109.5
H12E C12B H12F 109.5
C26B C21B C22B 117.7(3)
C26B C21B C2B 119.1(3)
C22B C21B C2B 123.2(3)
C23B C22B C21B 121.3(3)
C23B C22B H22B 119.3
C21B C22B H22B 119.3
C24B C23B C22B 120.2(4)
C24B C23B H23B 119.9
C22B C23B H23B 119.9
C23B C24B C25B 119.5(4)
C23B C24B H24B 120.2
C25B C24B H24B 120.2
C24B C25B C26B 120.2(4)
C24B C25B H25B 119.9
C26B C25B H25B 119.9
C25B C26B C21B 121.1(4)
C25B C26B H26B 119.5
C21B C26B H26B 119.5
C36B C31B C32B 121.7(3)
C36B C31B S1B 119.5(3)
C32B C31B S1B 118.8(3)
C31B C32B C33B 119.1(3)
C31B C32B H32B 120.5
C33B C32B H32B 120.5
C32B C33B C34B 119.7(3)
C32B C33B H33B 120.1
C34B C33B H33B 120.1
C35B C34B C33B 120.3(3)
C35B C34B H34B 119.9
C33B C34B H34B 119.9
C34B C35B C36B 120.8(3)
C34B C35B H35B 119.6
C36B C35B H35B 119.6
C31B C36B C35B 118.4(3)
C31B C36B H36B 120.8
C35B C36B H36B 120.8
C46B C41B C42B 121.8(3)
C46B C41B S2B 118.8(3)
C42B C41B S2B 119.0(2)
C43B C42B C41B 118.6(3)
C43B C42B H42B 120.7
C41B C42B H42B 120.7
C44B C43B C42B 120.1(4)
C44B C43B H43B 119.9
C42B C43B H43B 119.9
C45B C44B C43B 120.6(4)
C45B C44B H44B 119.7
C43B C44B H44B 119.7
C44B C45B C46B 120.7(4)
C44B C45B H45B 119.6
C46B C45B H45B 119.6
C41B C46B C45B 118.1(4)
C41B C46B H46B 121.0
C45B C46B H46B 121.0

loop_
_geom_bond_atom_site_label_1
_geom_bond_atom_site_label_2
_geom_bond_distance
S1A O2A 1.431(2)
S1A O3A 1.435(2)
S1A N1A 1.695(3)
S1A C31A 1.762(3)
S2A O5A 1.424(2)
S2A O4A 1.424(2)
S2A N1A 1.686(3)
S2A C41A 1.761(3)
N1A C1A 1.515(4)
N2A O1A 1.468(3)
N2A C8A 1.499(4)
N2A C4A 1.499(4)
O1A C2A 1.468(4)
C1A C3A 1.524(5)
C1A C2A 1.545(4)
C1A H1A 1.0
C2A C21A 1.507(5)
C2A H2A 1.0
C3A H3A1 0.98
C3A H3A2 0.98
C3A H3A3 0.98
C4A C9A 1.525(5)
C4A C5A 1.528(5)
C4A C10A 1.543(5)
C5A C6A 1.524(5)
C5A H5A1 0.99
C5A H5A2 0.99
C6A C7A 1.522(5)
C6A H6A1 0.99
C6A H6A2 0.99
C7A C8A 1.535(5)
C7A H7A1 0.99
C7A H7A2 0.99
C8A C12A 1.531(5)
C8A C11A 1.533(5)
C9A H9A1 0.98
C9A H9A2 0.98
C9A H9A3 0.98
C10A H10A 0.98
C10A H10B 0.98
C10A H10C 0.98
C11A H11A 0.98
C11A H11B 0.98
C11A H11C 0.98
C12A H12A 0.98
C12A H12B 0.98
C12A H12C 0.98
C21A C22A 1.391(5)
C21A C26A 1.394(5)
C22A C23A 1.390(5)
C22A H22A 0.95
C23A C24A 1.389(6)
C23A H23A 0.95
C24A C25A 1.383(5)
C24A H24A 0.95
C25A C26A 1.390(5)
C25A H25A 0.95
C26A H26A 0.95
C31A C32A 1.385(5)
C31A C36A 1.386(4)
C32A C33A 1.383(5)
C32A H32A 0.95
C33A C34A 1.393(5)
C33A H33A 0.95
C34A C35A 1.374(6)
C34A H34A 0.95
C35A C36A 1.386(5)
C35A H35A 0.95
C36A H36A 0.95
C41A C42A 1.389(5)
C41A C46A 1.389(4)
C42A C43A 1.380(5)
C42A H42A 0.95
C43A C44A 1.385(5)
C43A H43A 0.95
C44A C45A 1.385(5)
C44A H44A 0.95
C45A C46A 1.383(5)
C45A H45A 0.95
C46A H46A 0.95
S1B O3B 1.423(2)
S1B O2B 1.423(3)
S1B N1B 1.694(3)
S1B C31B 1.769(4)
S2B O5B 1.426(2)
S2B O4B 1.431(2)
S2B N1B 1.706(3)
S2B C41B 1.751(3)
N1B C1B 1.512(4)
N2B O1B 1.468(3)
N2B C8B 1.501(5)
N2B C4B 1.508(4)
O1B C2B 1.456(4)
C1B C3B 1.526(5)
C1B C2B 1.549(5)
C1B H1B 1.0
C2B C21B 1.505(5)
C2B H2B 1.0
C3B H3B1 0.98
C3B H3B2 0.98
C3B H3B3 0.98
C4B C9B 1.515(6)
C4B C5B 1.539(5)
C4B C10B 1.540(5)
C5B C6B 1.509(6)
C5B H5B1 0.99
C5B H5B2 0.99
C6B C7B 1.515(5)
C6B H6B1 0.99
C6B H6B2 0.99
C7B C8B 1.537(5)
C7B H7B1 0.99
C7B H7B2 0.99
C8B C11B 1.531(5)
C8B C12B 1.536(5)
C9B H9B1 0.98
C9B H9B2 0.98
C9B H9B3 0.98
C10B H10D 0.98
C10B H10E 0.98
C10B H10F 0.98
C11B H11D 0.98
C11B H11E 0.98
C11B H11F 0.98
C12B H12D 0.98
C12B H12E 0.98
C12B H12F 0.98
C21B C26B 1.394(5)
C21B C22B 1.398(5)
C22B C23B 1.385(5)
C22B H22B 0.95
C23B C24B 1.384(6)
C23B H23B 0.95
C24B C25B 1.386(6)
C24B H24B 0.95
C25B C26B 1.390(5)
C25B H25B 0.95
C26B H26B 0.95
C31B C36B 1.387(5)
C31B C32B 1.388(5)
C32B C33B 1.390(5)
C32B H32B 0.95
C33B C34B 1.391(5)
C33B H33B 0.95
C34B C35B 1.379(6)
C34B H34B 0.95
C35B C36B 1.389(5)
C35B H35B 0.95
C36B H36B 0.95
C41B C46B 1.386(5)
C41B C42B 1.393(5)
C42B C43B 1.387(5)
C42B H42B 0.95
C43B C44B 1.382(6)
C43B H43B 0.95
C44B C45B 1.373(6)
C44B H44B 0.95
C45B C46B 1.392(5)
C45B H45B 0.95
C46B H46B 0.95

loop_
_geom_hbond_atom_site_label_D
_geom_hbond_atom_site_label_H
_geom_hbond_atom_site_label_A
_geom_hbond_distance_DH
_geom_hbond_distance_HA
_geom_hbond_distance_DA
_geom_hbond_angle_DHA
C1A H1A O4A 1.00 2.47 2.983(4) 111.6
C2A H2A O2A 1.00 2.35 2.879(4) 111.7
C3A H3A3 O2A 0.98 2.59 3.161(4) 117.4
C2B H2B O4B 1.00 2.34 3.011(4) 123.2
C3B H3B1 O4B 0.98 2.42 3.000(4) 117.5

loop_
_geom_torsion_atom_site_label_1
_geom_torsion_atom_site_label_2
_geom_torsion_atom_site_label_3
_geom_torsion_atom_site_label_4
_geom_torsion
O5A S2A N1A C1A 178.5(2)
O4A S2A N1A C1A 49.1(3)
C41A S2A N1A C1A -65.9(2)
O5A S2A N1A S1A -29.4(2)
O4A S2A N1A S1A -158.80(17)
C41A S2A N1A S1A 86.16(19)
O2A S1A N1A C1A -27.9(2)
O3A S1A N1A C1A 100.0(2)
C31A S1A N1A C1A -143.0(2)
O2A S1A N1A S2A -179.50(17)
O3A S1A N1A S2A -51.6(2)
C31A S1A N1A S2A 65.4(2)
C8A N2A O1A C2A -101.9(3)
C4A N2A O1A C2A 131.8(3)
S2A N1A C1A C3A 95.0(3)
S1A N1A C1A C3A -56.9(3)
S2A N1A C1A C2A -137.0(2)
S1A N1A C1A C2A 71.1(3)
N2A O1A C2A C21A -70.4(3)
N2A O1A C2A C1A 164.7(2)
N1A C1A C2A O1A 162.6(3)
C3A C1A C2A O1A -69.1(3)
N1A C1A C2A C21A 40.0(4)
C3A C1A C2A C21A 168.3(3)
O1A N2A C4A C9A -66.6(3)
C8A N2A C4A C9A 172.3(3)
O1A N2A C4A C5A 178.2(2)
C8A N2A C4A C5A 57.1(4)
O1A N2A C4A C10A 54.0(3)
C8A N2A C4A C10A -67.1(4)
N2A C4A C5A C6A -55.4(4)
C9A C4A C5A C6A -170.7(3)
C10A C4A C5A C6A 72.1(4)
C4A C5A C6A C7A 56.4(4)
C5A C6A C7A C8A -56.2(4)
O1A N2A C8A C12A -52.5(3)
C4A N2A C8A C12A 67.4(3)
O1A N2A C8A C11A 69.0(3)
C4A N2A C8A C11A -171.1(3)
O1A N2A C8A C7A -176.7(2)
C4A N2A C8A C7A -56.8(4)
C6A C7A C8A N2A 55.0(4)
C6A C7A C8A C12A -72.0(4)
C6A C7A C8A C11A 171.4(3)
O1A C2A C21A C22A 107.0(3)
C1A C2A C21A C22A -136.8(3)
O1A C2A C21A C26A -72.0(4)
C1A C2A C21A C26A 44.1(4)
C26A C21A C22A C23A 0.0(4)
C2A C21A C22A C23A -179.0(3)
C21A C22A C23A C24A 1.0(5)
C22A C23A C24A C25A -0.7(5)
C23A C24A C25A C26A -0.6(5)
C24A C25A C26A C21A 1.7(5)
C22A C21A C26A C25A -1.4(4)
C2A C21A C26A C25A 177.7(3)
O2A S1A C31A C32A -50.5(3)
O3A S1A C31A C32A 178.9(3)
N1A S1A C31A C32A 61.2(3)
O2A S1A C31A C36A 125.0(3)
O3A S1A C31A C36A -5.6(3)
N1A S1A C31A C36A -123.3(3)
C36A C31A C32A C33A -0.6(6)
S1A C31A C32A C33A 174.7(3)
C31A C32A C33A C34A -1.4(6)
C32A C33A C34A C35A 1.8(6)
C33A C34A C35A C36A -0.3(6)
C32A C31A C36A C35A 2.1(6)
S1A C31A C36A C35A -173.4(3)
C34A C35A C36A C31A -1.6(6)
O5A S2A C41A C42A -159.3(3)
O4A S2A C41A C42A -27.1(3)
N1A S2A C41A C42A 86.6(3)
O5A S2A C41A C46A 19.2(3)
O4A S2A C41A C46A 151.4(3)
N1A S2A C41A C46A -94.9(3)
C46A C41A C42A C43A 2.0(5)
S2A C41A C42A C43A -179.5(3)
C41A C42A C43A C44A -1.6(6)
C42A C43A C44A C45A -0.2(6)
C43A C44A C45A C46A 1.8(5)
C44A C45A C46A C41A -1.4(5)
C42A C41A C46A C45A -0.5(5)
S2A C41A C46A C45A -179.0(3)
O3B S1B N1B C1B 169.2(2)
O2B S1B N1B C1B -61.6(3)
C31B S1B N1B C1B 51.9(3)
O3B S1B N1B S2B 23.1(2)
O2B S1B N1B S2B 152.26(17)
C31B S1B N1B S2B -94.3(2)
O5B S2B N1B C1B -96.4(2)
O4B S2B N1B C1B 32.2(3)
C41B S2B N1B C1B 145.9(2)
O5B S2B N1B S1B 49.1(2)
O4B S2B N1B S1B 177.69(17)
C41B S2B N1B S1B -68.7(2)
C8B N2B O1B C2B 100.1(3)
C4B N2B O1B C2B -134.5(3)
S1B N1B C1B C3B -100.2(3)
S2B N1B C1B C3B 46.4(4)
S1B N1B C1B C2B 130.8(3)
S2B N1B C1B C2B -82.6(3)
N2B O1B C2B C21B 66.7(3)
N2B O1B C2B C1B -170.0(2)
N1B C1B C2B O1B 174.0(2)
C3B C1B C2B O1B 45.7(3)
N1B C1B C2B C21B -63.4(4)
C3B C1B C2B C21B 168.3(3)
O1B N2B C4B C9B 69.4(3)
C8B N2B C4B C9B -171.2(3)
O1B N2B C4B C5B -174.1(3)
C8B N2B C4B C5B -54.7(4)
O1B N2B C4B C10B -51.0(4)
C8B N2B C4B C10B 68.4(4)
N2B C4B C5B C6B 53.6(4)
C9B C4B C5B C6B 169.3(3)
C10B C4B C5B C6B -72.2(4)
C4B C5B C6B C7B -56.0(4)
C5B C6B C7B C8B 56.5(5)
O1B N2B C8B C11B -71.7(3)
C4B N2B C8B C11B 170.6(3)
O1B N2B C8B C12B 49.0(3)
C4B N2B C8B C12B -68.6(4)
O1B N2B C8B C7B 173.0(3)
C4B N2B C8B C7B 55.3(4)
C6B C7B C8B N2B -54.8(4)
C6B C7B C8B C11B -170.3(3)
C6B C7B C8B C12B 72.7(4)
O1B C2B C21B C26B -105.4(3)
C1B C2B C21B C26B 139.2(3)
O1B C2B C21B C22B 72.7(4)
C1B C2B C21B C22B -42.6(4)
C26B C21B C22B C23B 1.8(5)
C2B C21B C22B C23B -176.4(3)
C21B C22B C23B C24B -0.5(5)
C22B C23B C24B C25B -1.0(5)
C23B C24B C25B C26B 1.3(5)
C24B C25B C26B C21B 0.0(5)
C22B C21B C26B C25B -1.5(5)
C2B C21B C26B C25B 176.7(3)
O3B S1B C31B C36B -29.6(3)
O2B S1B C31B C36B -162.5(3)
N1B S1B C31B C36B 85.0(3)
O3B S1B C31B C32B 150.7(3)
O2B S1B C31B C32B 17.8(3)
N1B S1B C31B C32B -94.7(3)
C36B C31B C32B C33B -1.5(5)
S1B C31B C32B C33B 178.2(3)
C31B C32B C33B C34B 0.0(5)
C32B C33B C34B C35B 2.1(5)
C33B C34B C35B C36B -2.8(5)
C32B C31B C36B C35B 0.8(5)
S1B C31B C36B C35B -178.9(3)
C34B C35B C36B C31B 1.3(5)
O5B S2B C41B C46B 2.1(3)
O4B S2B C41B C46B -128.9(3)
N1B S2B C41B C46B 120.4(3)
O5B S2B C41B C42B 176.0(3)
O4B S2B C41B C42B 45.1(3)
N1B S2B C41B C42B -65.6(3)
C46B C41B C42B C43B -0.9(5)
S2B C41B C42B C43B -174.7(3)
C41B C42B C43B C44B 0.5(6)
C42B C43B C44B C45B -0.3(6)
C43B C44B C45B C46B 0.4(6)
C42B C41B C46B C45B 0.9(5)
S2B C41B C46B C45B 174.8(3)
C44B C45B C46B C41B -0.7(6)
